data_2204375
loop_
_publ_author_name
'Klausmeyer, Kevin K.'
'Adrian, Rafael A.'

_publ_section_title
;
 Tris(tetraethylammonium)
 tris(\m-4-pyridinemethanolato)bis[tricarbonyltungsten(0)] acetonitrile
 trisolvate
;
_journal_issue 10
_journal_name_full 'Acta Crystallographica Section E'
_journal_page_first m1414
_journal_page_last m1416
_journal_paper_doi 10.1107/S1600536804021063
_journal_volume 60
_journal_year 2004
_chemical_formula_iupac '(C8 H20 N)3 [W2 (C6 H6 N O)3 (C O)6], 3C2 H3 N'
_chemical_formula_moiety '3C8 H20 N +, C24 H18 N3 O9 W2 3-, 3C2 H3 N'
_chemical_formula_sum 'C54 H87 N9 O9 W2'
_chemical_formula_weight 1374.03
_chemical_name_systematic
;
Tris(tetraethylammonium)
tris(\m-4-pyridinemethanolato)bis[tricarbonyltungsten(0)]
acetonitrile trisolvate
;
_space_group_IT_number 2
_symmetry_cell_setting triclinic
_symmetry_space_group_name_Hall '-P 1'
_symmetry_space_group_name_H-M 'P -1'
_atom_sites_solution_hydrogens geom
_atom_sites_solution_primary direct
_atom_sites_solution_secondary difmap
_audit_creation_method SHELXL-97
_cell_angle_alpha 83.2060(10)
_cell_angle_beta 75.6750(10)
_cell_angle_gamma 70.4330(10)
_cell_formula_units_Z 2
_cell_length_a 12.6005(2)
_cell_length_b 14.0970(2)
_cell_length_c 18.3091(3)
_cell_measurement_reflns_used 7145
_cell_measurement_temperature 110(2)
_cell_measurement_theta_max 30.52
_cell_measurement_theta_min 2.64
_cell_volume 2966.90(8)
_computing_cell_refinement APEX2
_computing_data_collection 'APEX2 (Bruker, 2003)'
_computing_data_reduction 'SAINT-Plus (Bruker, 2003)'
_computing_molecular_graphics 'SHELXTL (Bruker, 2000)'
_computing_publication_material SHELXTL
_computing_structure_refinement 'SHELXL97 (Sheldrick, 1997)'
_computing_structure_solution 'SHELXS97 (Sheldrick, 1997)'
_diffrn_ambient_temperature 110(2)
_diffrn_measured_fraction_theta_full 0.987
_diffrn_measured_fraction_theta_max 0.987
_diffrn_measurement_device_type 'Bruker SMART CCD area-detector'
_diffrn_measurement_method '\f and \w'
_diffrn_radiation_monochromator graphite
_diffrn_radiation_type MoK\a
_diffrn_radiation_wavelength 0.71073
_diffrn_reflns_av_R_equivalents 0.0203
_diffrn_reflns_av_sigmaI/netI 0.0276
_diffrn_reflns_limit_h_max 18
_diffrn_reflns_limit_h_min -18
_diffrn_reflns_limit_k_max 12
_diffrn_reflns_limit_k_min -20
_diffrn_reflns_limit_l_max 26
_diffrn_reflns_limit_l_min -25
_diffrn_reflns_number 41376
_diffrn_reflns_theta_full 30.57
_diffrn_reflns_theta_max 30.57
_diffrn_reflns_theta_min 2.30
_exptl_absorpt_coefficient_mu 3.933
_exptl_absorpt_correction_T_max 0.646
_exptl_absorpt_correction_T_min 0.506
_exptl_absorpt_correction_type multi-scan
_exptl_absorpt_process_details '(SADABS; Sheldrick, 1996)'
_exptl_crystal_colour orange
_exptl_crystal_density_diffrn 1.538
_exptl_crystal_density_method 'not measured'
_exptl_crystal_description prism
_exptl_crystal_F_000 1388
_exptl_crystal_size_max 0.19
_exptl_crystal_size_mid 0.13
_exptl_crystal_size_min 0.11
_refine_diff_density_max 1.014
_refine_diff_density_min -0.562
_refine_ls_extinction_method none
_refine_ls_goodness_of_fit_ref 1.032
_refine_ls_hydrogen_treatment constr
_refine_ls_matrix_type full
_refine_ls_number_parameters 682
_refine_ls_number_reflns 17950
_refine_ls_number_restraints 5
_refine_ls_restrained_S_all 1.032
_refine_ls_R_factor_all 0.0238
_refine_ls_R_factor_gt 0.0178
_refine_ls_shift/su_max 0.007
_refine_ls_shift/su_mean 0.000
_refine_ls_structure_factor_coef Fsqd
_refine_ls_weighting_details 'calc w = 1/[\s^2^(Fo^2^)+(0.0198P)^2^] where P = (Fo^2^+2Fc^2^)/3'
_refine_ls_weighting_scheme calc
_refine_ls_wR_factor_gt 0.0410
_refine_ls_wR_factor_ref 0.0422
_reflns_number_gt 15425
_reflns_number_total 17950
_reflns_threshold_expression I>2\s(I)
_cod_data_source_file ob6415.cif
_cod_data_source_block I
_cod_depositor_comments
;
The following automatic conversions were performed:
'_geom_bond_publ_flag' value 'Y' changed to 'y' according to
'/home/saulius/struct/CIF-dictionaries/cif_core.dic' dictionary named
'cif_core.dic' version 2.4.1 from 2010-06-29 (6
times).

'_geom_angle_publ_flag' value 'Y' changed to 'y' according to
'/home/saulius/struct/CIF-dictionaries/cif_core.dic' dictionary named
'cif_core.dic' version 2.4.1 from 2010-06-29 (9 times).

Automatic conversion script
Id: cif_fix_enum 1527 2010-12-29 10:47:43Z saulius 

The following automatic conversions were performed:

'_geom_bond_publ_flag' value 'Y' changed to 'y' according to
/home/saulius/struct/CIF-dictionaries/cif_core.dic dictionary named
'cif_core.dic' version 2.4.1 from 2010-06-29 (6
times).

'_geom_angle_publ_flag' value 'Y' changed to 'y' according
to /home/saulius/struct/CIF-dictionaries/cif_core.dic dictionary
named 'cif_core.dic' version 2.4.1 from 2010-06-29 (9 times).

Automatic conversion script
Id: cif_fix_values 1715 2011-07-08 13:25:40Z adriana 
;
_cod_database_code 2204375
_cod_database_fobs_code 2204375

loop_
_symmetry_equiv_pos_as_xyz
'x, y, z'
'-x, -y, -z'

loop_
_atom_site_label
_atom_site_fract_x
_atom_site_fract_y
_atom_site_fract_z
_atom_site_U_iso_or_equiv
_atom_site_adp_type
_atom_site_calc_flag
_atom_site_refinement_flags
_atom_site_occupancy
_atom_site_type_symbol
C1 0.40972(14) 0.24109(13) 0.27844(9) 0.0158(3) Uani d U 1 C
C2 0.50046(14) 0.14748(12) 0.15657(9) 0.0157(3) Uani d U 1 C
C3 0.47723(14) 0.05083(12) 0.29329(9) 0.0154(3) Uani d U 1 C
C4 0.92178(14) 0.04873(12) 0.30868(9) 0.0147(3) Uani d . 1 C
C5 0.93909(14) 0.14183(12) 0.17047(9) 0.0147(3) Uani d U 1 C
C6 0.86197(13) 0.24105(12) 0.29114(9) 0.0148(3) Uani d U 1 C
C7 0.78833(14) 0.00404(12) 0.14212(9) 0.0162(3) Uani d . 1 C
H7A 0.8108 0.0576 0.1083 0.019 Uiso calc R 1 H
H7B 0.7286 -0.0111 0.1235 0.019 Uiso calc R 1 H
C8 0.89271(14) -0.08946(13) 0.13767(10) 0.0173(3) Uani d . 1 C
C9 0.93339(15) -0.13652(13) 0.20104(11) 0.0208(4) Uani d . 1 C
H9 0.8995 -0.1076 0.2490 0.025 Uiso calc R 1 H
C10 1.02470(16) -0.22684(14) 0.19311(12) 0.0283(4) Uani d . 1 C
H10 1.0506 -0.2584 0.2371 0.034 Uiso calc R 1 H
C11 1.03982(17) -0.22424(16) 0.06715(12) 0.0332(5) Uani d . 1 C
H11 1.0770 -0.2536 0.0196 0.040 Uiso calc R 1 H
C12 0.94934(16) -0.13474(14) 0.06900(11) 0.0252(4) Uani d . 1 C
H12 0.9262 -0.1046 0.0238 0.030 Uiso calc R 1 H
C13 0.62499(14) 0.11740(13) 0.40658(9) 0.0156(3) Uani d . 1 C
H13A 0.6920 0.0607 0.4170 0.019 Uiso calc R 1 H
H13B 0.5577 0.0927 0.4167 0.019 Uiso calc R 1 H
C14 0.59949(13) 0.20126(12) 0.45947(9) 0.0139(3) Uani d . 1 C
C15 0.56624(14) 0.18650(13) 0.53756(9) 0.0169(3) Uani d . 1 C
H15 0.5590 0.1235 0.5587 0.020 Uiso calc R 1 H
C16 0.54400(14) 0.26526(14) 0.58355(9) 0.0201(3) Uani d . 1 C
H16 0.5209 0.2540 0.6364 0.024 Uiso calc R 1 H
C17 0.58515(15) 0.36885(13) 0.48390(10) 0.0204(3) Uani d . 1 C
H17 0.5927 0.4324 0.4646 0.024 Uiso calc R 1 H
C18 0.60840(14) 0.29539(12) 0.43269(9) 0.0163(3) Uani d . 1 C
H18 0.6301 0.3093 0.3801 0.020 Uiso calc R 1 H
C19 0.67902(14) 0.29002(12) 0.13525(9) 0.0162(3) Uani d . 1 C
H19A 0.6479 0.2613 0.1017 0.019 Uiso calc R 1 H
H19B 0.7616 0.2801 0.1120 0.019 Uiso calc R 1 H
C20 0.61533(13) 0.40125(12) 0.14063(9) 0.0150(3) Uani d . 1 C
C21 0.55707(16) 0.44479(13) 0.20924(10) 0.0224(4) Uani d . 1 C
H21 0.5560 0.4049 0.2549 0.027 Uiso calc R 1 H
C22 0.50001(18) 0.54830(15) 0.21013(12) 0.0302(4) Uani d . 1 C
H22 0.4602 0.5770 0.2576 0.036 Uiso calc R 1 H
C23 0.55355(16) 0.56628(14) 0.08312(12) 0.0283(4) Uani d . 1 C
H23 0.5530 0.6081 0.0384 0.034 Uiso calc R 1 H
C24 0.61218(15) 0.46470(14) 0.07594(10) 0.0220(4) Uani d . 1 C
H24 0.6500 0.4381 0.0275 0.026 Uiso calc R 1 H
C25 0.35001(16) 0.84101(13) 0.23054(10) 0.0191(3) Uani d . 1 C
H25A 0.4218 0.7848 0.2139 0.023 Uiso calc R 1 H
H25B 0.3669 0.8829 0.2631 0.023 Uiso calc R 1 H
C26 0.25902(17) 0.79749(15) 0.27735(11) 0.0272(4) Uani d . 1 C
H26A 0.1869 0.8522 0.2936 0.041 Uiso calc R 1 H
H26B 0.2855 0.7605 0.3217 0.041 Uiso calc R 1 H
H26C 0.2457 0.7515 0.2470 0.041 Uiso calc R 1 H
C27 0.30221(16) 0.83809(13) 0.10817(10) 0.0215(4) Uani d . 1 C
H27A 0.3733 0.7795 0.0969 0.026 Uiso calc R 1 H
H27B 0.2383 0.8120 0.1344 0.026 Uiso calc R 1 H
C28 0.27605(18) 0.88983(16) 0.03426(11) 0.0291(4) Uani d . 1 C
H28A 0.2037 0.9460 0.0444 0.044 Uiso calc R 1 H
H28B 0.2684 0.8415 0.0032 0.044 Uiso calc R 1 H
H28C 0.3391 0.9154 0.0074 0.044 Uiso calc R 1 H
C29 0.41404(15) 0.94922(13) 0.12527(10) 0.0201(3) Uani d . 1 C
H29A 0.4298 0.9814 0.1649 0.024 Uiso calc R 1 H
H29B 0.3861 1.0028 0.0880 0.024 Uiso calc R 1 H
C30 0.52698(16) 0.87488(16) 0.08602(11) 0.0292(4) Uani d . 1 C
H30A 0.5503 0.8165 0.1201 0.044 Uiso calc R 1 H
H30B 0.5870 0.9076 0.0724 0.044 Uiso calc R 1 H
H30C 0.5164 0.8527 0.0403 0.044 Uiso calc R 1 H
C31 0.20616(14) 0.99073(13) 0.18189(10) 0.0193(3) Uani d . 1 C
H31A 0.1895 1.0299 0.1352 0.023 Uiso calc R 1 H
H31B 0.1428 0.9620 0.2033 0.023 Uiso calc R 1 H
C32 0.20592(16) 1.06199(13) 0.23774(10) 0.0224(4) Uani d . 1 C
H32A 0.2239 1.0240 0.2839 0.034 Uiso calc R 1 H
H32B 0.1295 1.1129 0.2498 0.034 Uiso calc R 1 H
H32C 0.2642 1.0952 0.2156 0.034 Uiso calc R 1 H
C33 -0.02647(13) 0.20792(13) 0.53084(9) 0.0169(3) Uani d . 1 C
H33A -0.0204 0.1428 0.5593 0.020 Uiso calc R 1 H
H33B -0.0419 0.2596 0.5677 0.020 Uiso calc R 1 H
C34 -0.12870(15) 0.23488(14) 0.49397(11) 0.0235(4) Uani d . 1 C
H34A -0.1413 0.3027 0.4704 0.035 Uiso calc R 1 H
H34B -0.1979 0.2331 0.5323 0.035 Uiso calc R 1 H
H34C -0.1129 0.1863 0.4554 0.035 Uiso calc R 1 H
C35 0.12568(15) 0.11262(13) 0.42475(9) 0.0184(3) Uani d . 1 C
H35A 0.0630 0.1216 0.3983 0.022 Uiso calc R 1 H
H35B 0.1947 0.1165 0.3860 0.022 Uiso calc R 1 H
C36 0.15328(16) 0.00887(13) 0.46182(11) 0.0241(4) Uani d . 1 C
H36A 0.2269 -0.0080 0.4772 0.036 Uiso calc R 1 H
H36B 0.1592 -0.0402 0.4261 0.036 Uiso calc R 1 H
H36C 0.0918 0.0072 0.5063 0.036 Uiso calc R 1 H
C37 0.08217(15) 0.29325(13) 0.42537(10) 0.0202(3) Uani d . 1 C
H37A 0.1593 0.2854 0.3921 0.024 Uiso calc R 1 H
H37B 0.0282 0.2982 0.3928 0.024 Uiso calc R 1 H
C38 0.04279(18) 0.39050(14) 0.46621(12) 0.0281(4) Uani d . 1 C
H38A -0.0350 0.4007 0.4977 0.042 Uiso calc R 1 H
H38B 0.0417 0.4469 0.4293 0.042 Uiso calc R 1 H
H38C 0.0961 0.3869 0.4981 0.042 Uiso calc R 1 H
C39 0.17516(14) 0.18393(14) 0.52599(10) 0.0197(3) Uani d . 1 C
H39A 0.1741 0.1238 0.5598 0.024 Uiso calc R 1 H
H39B 0.1494 0.2427 0.5581 0.024 Uiso calc R 1 H
C40 0.29871(15) 0.17007(16) 0.48300(11) 0.0281(4) Uani d . 1 C
H40A 0.3256 0.1117 0.4511 0.042 Uiso calc R 1 H
H40B 0.3484 0.1590 0.5188 0.042 Uiso calc R 1 H
H40C 0.3018 0.2306 0.4513 0.042 Uiso calc R 1 H
C41 0.01682(15) 0.46120(15) 0.09930(10) 0.0223(4) Uani d . 1 C
H41A -0.0154 0.5321 0.1145 0.027 Uiso calc R 1 H
H41B 0.0434 0.4619 0.0437 0.027 Uiso calc R 1 H
C42 -0.07915(16) 0.41446(16) 0.12078(12) 0.0280(4) Uani d . 1 C
H42A -0.0504 0.3459 0.1024 0.042 Uiso calc R 1 H
H42B -0.1436 0.4550 0.0980 0.042 Uiso calc R 1 H
H42C -0.1057 0.4122 0.1758 0.042 Uiso calc R 1 H
C43 0.20569(15) 0.46710(14) 0.10233(10) 0.0200(3) Uani d . 1 C
H43A 0.2273 0.4629 0.0467 0.024 Uiso calc R 1 H
H43B 0.1661 0.5389 0.1140 0.024 Uiso calc R 1 H
C44 0.31528(16) 0.43120(16) 0.13195(12) 0.0295(4) Uani d . 1 C
H44A 0.2954 0.4358 0.1869 0.044 Uiso calc R 1 H
H44B 0.3638 0.4735 0.1095 0.044 Uiso calc R 1 H
H44C 0.3575 0.3611 0.1186 0.044 Uiso calc R 1 H
C45 0.08554(16) 0.41106(16) 0.21902(10) 0.0274(4) Uani d . 1 C
H45A 0.0312 0.3720 0.2371 0.033 Uiso calc R 1 H
H45B 0.1551 0.3768 0.2396 0.033 Uiso calc R 1 H
C46 0.0294(2) 0.5154(2) 0.25001(12) 0.0440(6) Uani d . 1 C
H46A 0.0834 0.5542 0.2338 0.066 Uiso calc R 1 H
H46B 0.0093 0.5101 0.3052 0.066 Uiso calc R 1 H
H46C -0.0407 0.5496 0.2310 0.066 Uiso calc R 1 H
C47 0.17266(17) 0.29930(14) 0.11418(13) 0.0320(5) Uani d . 1 C
H47A 0.2414 0.2692 0.1363 0.038 Uiso calc R 1 H
H47B 0.1158 0.2644 0.1386 0.038 Uiso calc R 1 H
C48 0.2081(2) 0.2790(2) 0.03131(16) 0.0533(7) Uani d . 1 C
H48A 0.1402 0.3056 0.0090 0.080 Uiso calc R 1 H
H48B 0.2415 0.2062 0.0246 0.080 Uiso calc R 1 H
H48C 0.2656 0.3120 0.0064 0.080 Uiso calc R 1 H
C49 0.25601(17) 0.42649(16) 0.63046(11) 0.0288(4) Uani d . 1 C
C50 0.29743(18) 0.47579(15) 0.67797(11) 0.0287(4) Uani d . 1 C
H50A 0.3806 0.4634 0.6593 0.043 Uiso calc R 1 H
H50B 0.2825 0.4487 0.7300 0.043 Uiso calc R 1 H
H50C 0.2570 0.5485 0.6767 0.043 Uiso calc R 1 H
C51 0.24848(18) 0.53415(16) 0.37285(11) 0.0289(4) Uani d . 1 C
C52 0.34246(19) 0.46090(16) 0.40172(12) 0.0339(5) Uani d . 1 C
H52A 0.4011 0.4919 0.4025 0.051 Uiso calc R 1 H
H52B 0.3772 0.4030 0.3691 0.051 Uiso calc R 1 H
H52C 0.3126 0.4383 0.4530 0.051 Uiso calc R 1 H
C53 0.7351(2) 0.74768(18) 0.21040(16) 0.0419(6) Uani d . 1 C
C54 0.6767(2) 0.82389(19) 0.26589(17) 0.0580(8) Uani d . 1 C
H54A 0.5931 0.8377 0.2747 0.087 Uiso calc R 1 H
H54B 0.6955 0.8858 0.2474 0.087 Uiso calc R 1 H
H54C 0.7019 0.7999 0.3132 0.087 Uiso calc R 1 H
N1 1.07830(14) -0.27200(13) 0.12758(11) 0.0342(4) Uani d . 1 N
N2 0.55268(13) 0.35592(12) 0.55891(8) 0.0219(3) Uani d . 1 N
N3 0.49748(15) 0.60980(12) 0.14878(10) 0.0312(4) Uani d . 1 N
N4 0.31836(12) 0.90465(10) 0.16125(8) 0.0155(3) Uani d . 1 N
N5 0.08908(11) 0.19957(11) 0.47682(8) 0.0152(3) Uani d . 1 N
N6 0.12056(12) 0.40940(11) 0.13345(8) 0.0170(3) Uani d . 1 N
N7 0.22483(17) 0.38676(17) 0.59351(12) 0.0461(5) Uani d . 1 N
N8 0.17488(17) 0.59296(15) 0.35070(11) 0.0398(4) Uani d . 1 N
N9 0.7812(2) 0.68626(17) 0.16752(15) 0.0538(6) Uani d . 1 N
O1 0.31481(10) 0.29822(10) 0.29794(7) 0.0238(3) Uani d U 1 O
O2 0.46010(11) 0.15579(10) 0.10291(7) 0.0234(3) Uani d U 1 O
O3 0.42292(11) -0.00289(9) 0.32576(7) 0.0213(3) Uani d U 1 O
O4 0.98929(11) -0.00803(10) 0.34233(7) 0.0222(3) Uani d . 1 O
O5 1.01395(10) 0.14616(9) 0.11705(7) 0.0208(3) Uani d U 1 O
O6 0.89876(11) 0.29934(10) 0.31143(7) 0.0224(3) Uani d U 1 O
O7 0.74032(9) 0.04028(8) 0.21508(6) 0.0133(2) Uani d . 1 O
O8 0.64883(9) 0.14822(9) 0.33081(6) 0.0134(2) Uani d . 1 O
O9 0.67050(9) 0.23783(8) 0.20478(6) 0.0138(2) Uani d . 1 O
W1 0.558679(5) 0.143507(4) 0.245447(3) 0.01109(2) Uani d . 1 W
W2 0.813217(5) 0.143043(4) 0.255652(3) 0.01097(2) Uani d . 1 W

loop_
_atom_site_aniso_label
_atom_site_aniso_U_11
_atom_site_aniso_U_22
_atom_site_aniso_U_33
_atom_site_aniso_U_12
_atom_site_aniso_U_13
_atom_site_aniso_U_23
C1 0.0180(8) 0.0175(8) 0.0138(7) -0.0086(6) -0.0045(6) 0.0030(6)
C2 0.0140(7) 0.0142(8) 0.0181(8) -0.0055(6) -0.0012(6) 0.0004(6)
C3 0.0146(7) 0.0164(8) 0.0147(7) -0.0025(6) -0.0054(6) -0.0010(6)
C4 0.0152(7) 0.0164(8) 0.0131(7) -0.0072(6) -0.0009(6) -0.0009(6)
C5 0.0139(7) 0.0137(8) 0.0165(8) -0.0019(6) -0.0067(6) -0.0004(6)
C6 0.0127(7) 0.0166(8) 0.0139(7) -0.0050(6) -0.0021(6) 0.0028(6)
C7 0.0179(8) 0.0155(8) 0.0148(7) -0.0032(6) -0.0049(6) -0.0024(6)
C8 0.0163(8) 0.0149(8) 0.0213(8) -0.0061(6) -0.0021(6) -0.0042(6)
C9 0.0193(8) 0.0171(8) 0.0274(9) -0.0040(7) -0.0085(7) -0.0047(7)
C10 0.0233(9) 0.0211(10) 0.0419(12) -0.0022(7) -0.0152(8) -0.0048(8)
C11 0.0275(10) 0.0296(11) 0.0370(12) -0.0047(8) 0.0042(9) -0.0176(9)
C12 0.0254(9) 0.0234(10) 0.0233(9) -0.0053(8) 0.0007(7) -0.0074(8)
C13 0.0188(8) 0.0171(8) 0.0117(7) -0.0074(6) -0.0036(6) 0.0013(6)
C14 0.0094(7) 0.0173(8) 0.0135(7) -0.0022(6) -0.0032(5) 0.0000(6)
C15 0.0156(8) 0.0191(8) 0.0152(8) -0.0056(6) -0.0033(6) 0.0023(6)
C16 0.0181(8) 0.0286(10) 0.0132(8) -0.0079(7) -0.0013(6) -0.0021(7)
C17 0.0205(8) 0.0178(9) 0.0218(9) -0.0064(7) -0.0019(7) -0.0022(7)
C18 0.0161(8) 0.0168(8) 0.0136(7) -0.0040(6) -0.0016(6) 0.0006(6)
C19 0.0162(8) 0.0137(8) 0.0159(8) -0.0025(6) -0.0025(6) 0.0013(6)
C20 0.0132(7) 0.0131(8) 0.0199(8) -0.0057(6) -0.0050(6) 0.0016(6)
C21 0.0270(9) 0.0168(9) 0.0211(9) -0.0035(7) -0.0067(7) 0.0001(7)
C22 0.0349(11) 0.0210(10) 0.0297(10) -0.0020(8) -0.0062(8) -0.0046(8)
C23 0.0260(10) 0.0192(9) 0.0349(11) -0.0056(8) -0.0069(8) 0.0126(8)
C24 0.0195(8) 0.0201(9) 0.0234(9) -0.0063(7) -0.0027(7) 0.0057(7)
C25 0.0229(8) 0.0178(8) 0.0173(8) -0.0044(7) -0.0093(7) 0.0012(6)
C26 0.0321(10) 0.0279(10) 0.0233(9) -0.0130(8) -0.0086(8) 0.0084(8)
C27 0.0268(9) 0.0191(9) 0.0204(9) -0.0053(7) -0.0095(7) -0.0047(7)
C28 0.0330(11) 0.0338(11) 0.0197(9) -0.0042(9) -0.0115(8) -0.0050(8)
C29 0.0196(8) 0.0193(9) 0.0213(8) -0.0074(7) -0.0029(7) 0.0004(7)
C30 0.0188(9) 0.0395(12) 0.0244(10) -0.0044(8) -0.0008(7) -0.0052(9)
C31 0.0160(8) 0.0183(9) 0.0204(8) -0.0004(6) -0.0047(6) -0.0023(7)
C32 0.0223(9) 0.0194(9) 0.0225(9) -0.0012(7) -0.0050(7) -0.0055(7)
C33 0.0129(7) 0.0192(8) 0.0160(8) -0.0044(6) -0.0003(6) 0.0009(6)
C34 0.0155(8) 0.0262(10) 0.0269(9) -0.0072(7) -0.0036(7) 0.0053(8)
C35 0.0177(8) 0.0228(9) 0.0153(8) -0.0060(7) -0.0034(6) -0.0051(7)
C36 0.0246(9) 0.0196(9) 0.0277(10) -0.0021(7) -0.0093(7) -0.0062(7)
C37 0.0199(8) 0.0219(9) 0.0190(8) -0.0095(7) -0.0034(7) 0.0046(7)
C38 0.0326(11) 0.0202(9) 0.0323(10) -0.0108(8) -0.0073(8) 0.0037(8)
C39 0.0174(8) 0.0244(9) 0.0184(8) -0.0052(7) -0.0056(6) -0.0060(7)
C40 0.0176(9) 0.0403(12) 0.0305(10) -0.0113(8) -0.0064(7) -0.0080(9)
C41 0.0182(8) 0.0291(10) 0.0203(9) -0.0069(7) -0.0090(7) 0.0052(7)
C42 0.0183(9) 0.0351(11) 0.0330(11) -0.0096(8) -0.0100(8) 0.0017(9)
C43 0.0178(8) 0.0214(9) 0.0215(8) -0.0097(7) -0.0044(7) 0.0065(7)
C44 0.0217(9) 0.0355(12) 0.0353(11) -0.0162(8) -0.0100(8) 0.0119(9)
C45 0.0226(9) 0.0446(12) 0.0194(9) -0.0180(9) -0.0089(7) 0.0131(8)
C46 0.0414(13) 0.0669(18) 0.0250(11) -0.0203(12) 0.0000(9) -0.0129(11)
C47 0.0192(9) 0.0169(9) 0.0583(14) -0.0041(7) -0.0079(9) -0.0021(9)
C48 0.0356(13) 0.0497(16) 0.0728(19) -0.0150(12) 0.0091(12) -0.0358(14)
C49 0.0240(9) 0.0316(11) 0.0259(10) -0.0065(8) -0.0003(8) -0.0009(8)
C50 0.0323(11) 0.0265(10) 0.0252(10) -0.0106(8) 0.0001(8) -0.0029(8)
C51 0.0313(11) 0.0304(11) 0.0289(10) -0.0180(9) -0.0011(8) -0.0035(8)
C52 0.0383(12) 0.0345(12) 0.0344(11) -0.0167(10) -0.0103(9) -0.0023(9)
C53 0.0290(11) 0.0275(12) 0.0682(17) -0.0109(10) -0.0172(11) 0.0220(12)
C54 0.0335(13) 0.0308(13) 0.087(2) -0.0061(10) 0.0129(13) 0.0153(13)
N1 0.0226(8) 0.0233(9) 0.0526(12) 0.0010(7) -0.0070(8) -0.0139(8)
N2 0.0178(7) 0.0257(8) 0.0204(7) -0.0058(6) 0.0008(6) -0.0079(6)
N3 0.0310(9) 0.0147(8) 0.0429(10) -0.0021(7) -0.0080(8) 0.0021(7)
N4 0.0167(7) 0.0143(7) 0.0147(6) -0.0021(5) -0.0052(5) -0.0019(5)
N5 0.0138(6) 0.0171(7) 0.0145(6) -0.0047(5) -0.0033(5) -0.0007(5)
N6 0.0142(7) 0.0167(7) 0.0202(7) -0.0056(5) -0.0054(5) 0.0042(6)
N7 0.0420(12) 0.0590(14) 0.0418(11) -0.0192(10) -0.0093(9) -0.0107(10)
N8 0.0393(11) 0.0349(11) 0.0463(12) -0.0136(9) -0.0079(9) -0.0035(9)
N9 0.0544(14) 0.0393(13) 0.0742(17) -0.0181(11) -0.0280(13) 0.0116(12)
O1 0.0150(6) 0.0271(7) 0.0222(6) -0.0002(5) -0.0015(5) 0.0017(5)
O2 0.0255(7) 0.0314(7) 0.0178(6) -0.0119(6) -0.0101(5) 0.0016(5)
O3 0.0237(6) 0.0227(7) 0.0216(6) -0.0142(5) -0.0054(5) 0.0042(5)
O4 0.0200(6) 0.0246(7) 0.0207(6) -0.0051(5) -0.0083(5) 0.0061(5)
O5 0.0158(6) 0.0258(7) 0.0166(6) -0.0046(5) 0.0003(5) 0.0008(5)
O6 0.0257(7) 0.0244(7) 0.0230(6) -0.0152(5) -0.0054(5) -0.0024(5)
O7 0.0131(5) 0.0132(5) 0.0130(5) -0.0028(4) -0.0030(4) -0.0022(4)
O8 0.0126(5) 0.0190(6) 0.0098(5) -0.0072(4) -0.0020(4) 0.0002(4)
O9 0.0121(5) 0.0123(5) 0.0163(5) -0.0043(4) -0.0033(4) 0.0040(4)
W1 0.01042(3) 0.01134(3) 0.01164(3) -0.00354(2) -0.00291(2) 0.00027(2)
W2 0.01011(3) 0.01131(3) 0.01143(3) -0.00337(2) -0.00230(2) -0.00049(2)

loop_
_atom_type_symbol
_atom_type_description
_atom_type_scat_dispersion_real
_atom_type_scat_dispersion_imag
_atom_type_scat_source
C C 0.0033 0.0016 'International Tables Vol C Tables 4.2.6.8 and 6.1.1.4'
H H 0.0000 0.0000 'International Tables Vol C Tables 4.2.6.8 and 6.1.1.4'
N N 0.0061 0.0033 'International Tables Vol C Tables 4.2.6.8 and 6.1.1.4'
O O 0.0106 0.0060 'International Tables Vol C Tables 4.2.6.8 and 6.1.1.4'
W W -0.8490 6.8722 'International Tables Vol C Tables 4.2.6.8 and 6.1.1.4'

loop_
_geom_angle_atom_site_label_1
_geom_angle_atom_site_label_2
_geom_angle_atom_site_label_3
_geom_angle
_geom_angle_publ_flag
O1 C1 W1 176.56(14) ?
O2 C2 W1 175.93(15) ?
O3 C3 W1 176.46(14) ?
O4 C4 W2 178.54(14) ?
O5 C5 W2 176.62(14) ?
O6 C6 W2 176.29(14) ?
O7 C7 C8 113.71(13) ?
O7 C7 H7A 108.8 ?
C8 C7 H7A 108.8 ?
O7 C7 H7B 108.8 ?
C8 C7 H7B 108.8 ?
H7A C7 H7B 107.7 ?
C9 C8 C12 117.08(16) ?
C9 C8 C7 122.46(15) ?
C12 C8 C7 120.39(16) ?
C8 C9 C10 119.00(17) ?
C8 C9 H9 120.5 ?
C10 C9 H9 120.5 ?
N1 C10 C9 124.37(19) ?
N1 C10 H10 117.8 ?
C9 C10 H10 117.8 ?
N1 C11 C12 124.52(18) ?
N1 C11 H11 117.7 ?
C12 C11 H11 117.7 ?
C11 C12 C8 119.35(19) ?
C11 C12 H12 120.3 ?
C8 C12 H12 120.3 ?
O8 C13 C14 112.71(13) ?
O8 C13 H13A 109.0 ?
C14 C13 H13A 109.0 ?
O8 C13 H13B 109.0 ?
C14 C13 H13B 109.0 ?
H13A C13 H13B 107.8 ?
C18 C14 C15 117.29(15) ?
C18 C14 C13 121.73(14) ?
C15 C14 C13 120.99(15) ?
C16 C15 C14 118.87(16) ?
C16 C15 H15 120.6 ?
C14 C15 H15 120.6 ?
N2 C16 C15 124.68(16) ?
N2 C16 H16 117.7 ?
C15 C16 H16 117.7 ?
N2 C17 C18 124.25(17) ?
N2 C17 H17 117.9 ?
C18 C17 H17 117.9 ?
C17 C18 C14 119.12(15) ?
C17 C18 H18 120.4 ?
C14 C18 H18 120.4 ?
O9 C19 C20 113.29(13) ?
O9 C19 H19A 108.9 ?
C20 C19 H19A 108.9 ?
O9 C19 H19B 108.9 ?
C20 C19 H19B 108.9 ?
H19A C19 H19B 107.7 ?
C21 C20 C24 117.31(16) ?
C21 C20 C19 121.77(15) ?
C24 C20 C19 120.92(15) ?
C20 C21 C22 118.76(17) ?
C20 C21 H21 120.6 ?
C22 C21 H21 120.6 ?
N3 C22 C21 124.44(19) ?
N3 C22 H22 117.8 ?
C21 C22 H22 117.8 ?
N3 C23 C24 124.31(18) ?
N3 C23 H23 117.8 ?
C24 C23 H23 117.8 ?
C23 C24 C20 119.28(17) ?
C23 C24 H24 120.4 ?
C20 C24 H24 120.4 ?
C26 C25 N4 115.34(14) ?
C26 C25 H25A 108.4 ?
N4 C25 H25A 108.4 ?
C26 C25 H25B 108.4 ?
N4 C25 H25B 108.4 ?
H25A C25 H25B 107.5 ?
C25 C26 H26A 109.5 ?
C25 C26 H26B 109.5 ?
H26A C26 H26B 109.5 ?
C25 C26 H26C 109.5 ?
H26A C26 H26C 109.5 ?
H26B C26 H26C 109.5 ?
C28 C27 N4 114.78(15) ?
C28 C27 H27A 108.6 ?
N4 C27 H27A 108.6 ?
C28 C27 H27B 108.6 ?
N4 C27 H27B 108.6 ?
H27A C27 H27B 107.5 ?
C27 C28 H28A 109.5 ?
C27 C28 H28B 109.5 ?
H28A C28 H28B 109.5 ?
C27 C28 H28C 109.5 ?
H28A C28 H28C 109.5 ?
H28B C28 H28C 109.5 ?
N4 C29 C30 115.40(15) ?
N4 C29 H29A 108.4 ?
C30 C29 H29A 108.4 ?
N4 C29 H29B 108.4 ?
C30 C29 H29B 108.4 ?
H29A C29 H29B 107.5 ?
C29 C30 H30A 109.5 ?
C29 C30 H30B 109.5 ?
H30A C30 H30B 109.5 ?
C29 C30 H30C 109.5 ?
H30A C30 H30C 109.5 ?
H30B C30 H30C 109.5 ?
C32 C31 N4 114.83(14) ?
C32 C31 H31A 108.6 ?
N4 C31 H31A 108.6 ?
C32 C31 H31B 108.6 ?
N4 C31 H31B 108.6 ?
H31A C31 H31B 107.5 ?
C31 C32 H32A 109.5 ?
C31 C32 H32B 109.5 ?
H32A C32 H32B 109.5 ?
C31 C32 H32C 109.5 ?
H32A C32 H32C 109.5 ?
H32B C32 H32C 109.5 ?
C34 C33 N5 115.13(14) ?
C34 C33 H33A 108.5 ?
N5 C33 H33A 108.5 ?
C34 C33 H33B 108.5 ?
N5 C33 H33B 108.5 ?
H33A C33 H33B 107.5 ?
C33 C34 H34A 109.5 ?
C33 C34 H34B 109.5 ?
H34A C34 H34B 109.5 ?
C33 C34 H34C 109.5 ?
H34A C34 H34C 109.5 ?
H34B C34 H34C 109.5 ?
C36 C35 N5 115.95(14) ?
C36 C35 H35A 108.3 ?
N5 C35 H35A 108.3 ?
C36 C35 H35B 108.3 ?
N5 C35 H35B 108.3 ?
H35A C35 H35B 107.4 ?
C35 C36 H36A 109.5 ?
C35 C36 H36B 109.5 ?
H36A C36 H36B 109.5 ?
C35 C36 H36C 109.5 ?
H36A C36 H36C 109.5 ?
H36B C36 H36C 109.5 ?
C38 C37 N5 114.51(14) ?
C38 C37 H37A 108.6 ?
N5 C37 H37A 108.6 ?
C38 C37 H37B 108.6 ?
N5 C37 H37B 108.6 ?
H37A C37 H37B 107.6 ?
C37 C38 H38A 109.5 ?
C37 C38 H38B 109.5 ?
H38A C38 H38B 109.5 ?
C37 C38 H38C 109.5 ?
H38A C38 H38C 109.5 ?
H38B C38 H38C 109.5 ?
N5 C39 C40 114.90(14) ?
N5 C39 H39A 108.5 ?
C40 C39 H39A 108.5 ?
N5 C39 H39B 108.5 ?
C40 C39 H39B 108.5 ?
H39A C39 H39B 107.5 ?
C39 C40 H40A 109.5 ?
C39 C40 H40B 109.5 ?
H40A C40 H40B 109.5 ?
C39 C40 H40C 109.5 ?
H40A C40 H40C 109.5 ?
H40B C40 H40C 109.5 ?
C42 C41 N6 115.60(15) ?
C42 C41 H41A 108.4 ?
N6 C41 H41A 108.4 ?
C42 C41 H41B 108.4 ?
N6 C41 H41B 108.4 ?
H41A C41 H41B 107.4 ?
C41 C42 H42A 109.5 ?
C41 C42 H42B 109.5 ?
H42A C42 H42B 109.5 ?
C41 C42 H42C 109.5 ?
H42A C42 H42C 109.5 ?
H42B C42 H42C 109.5 ?
C44 C43 N6 115.48(14) ?
C44 C43 H43A 108.4 ?
N6 C43 H43A 108.4 ?
C44 C43 H43B 108.4 ?
N6 C43 H43B 108.4 ?
H43A C43 H43B 107.5 ?
C43 C44 H44A 109.5 ?
C43 C44 H44B 109.5 ?
H44A C44 H44B 109.5 ?
C43 C44 H44C 109.5 ?
H44A C44 H44C 109.5 ?
H44B C44 H44C 109.5 ?
C46 C45 N6 114.43(16) ?
C46 C45 H45A 108.7 ?
N6 C45 H45A 108.7 ?
C46 C45 H45B 108.7 ?
N6 C45 H45B 108.7 ?
H45A C45 H45B 107.6 ?
C45 C46 H46A 109.5 ?
C45 C46 H46B 109.5 ?
H46A C46 H46B 109.5 ?
C45 C46 H46C 109.5 ?
H46A C46 H46C 109.5 ?
H46B C46 H46C 109.5 ?
C48 C47 N6 115.52(18) ?
C48 C47 H47A 108.4 ?
N6 C47 H47A 108.4 ?
C48 C47 H47B 108.4 ?
N6 C47 H47B 108.4 ?
H47A C47 H47B 107.5 ?
C47 C48 H48A 109.5 ?
C47 C48 H48B 109.5 ?
H48A C48 H48B 109.5 ?
C47 C48 H48C 109.5 ?
H48A C48 H48C 109.5 ?
H48B C48 H48C 109.5 ?
N7 C49 C50 179.0(2) ?
C49 C50 H50A 109.5 ?
C49 C50 H50B 109.5 ?
H50A C50 H50B 109.5 ?
C49 C50 H50C 109.5 ?
H50A C50 H50C 109.5 ?
H50B C50 H50C 109.5 ?
N8 C51 C52 178.9(2) ?
C51 C52 H52A 109.5 ?
C51 C52 H52B 109.5 ?
H52A C52 H52B 109.5 ?
C51 C52 H52C 109.5 ?
H52A C52 H52C 109.5 ?
H52B C52 H52C 109.5 ?
N9 C53 C54 178.8(3) ?
C53 C54 H54A 109.5 ?
C53 C54 H54B 109.5 ?
H54A C54 H54B 109.5 ?
C53 C54 H54C 109.5 ?
H54A C54 H54C 109.5 ?
H54B C54 H54C 109.5 ?
C11 N1 C10 115.65(17) no
C16 N2 C17 115.79(15) no
C22 N3 C23 115.90(16) no
C29 N4 C27 112.25(13) ?
C29 N4 C31 108.27(13) ?
C27 N4 C31 108.10(13) ?
C29 N4 C25 108.17(13) ?
C27 N4 C25 108.51(13) ?
C31 N4 C25 111.60(13) ?
C35 N5 C37 105.61(13) ?
C35 N5 C33 111.43(13) ?
C37 N5 C33 111.26(13) ?
C35 N5 C39 110.97(13) ?
C37 N5 C39 111.71(13) ?
C33 N5 C39 105.98(12) ?
C41 N6 C47 111.33(14) ?
C41 N6 C45 110.59(13) ?
C47 N6 C45 106.14(15) ?
C41 N6 C43 106.07(13) ?
C47 N6 C43 111.70(13) ?
C45 N6 C43 111.10(13) ?
C7 O7 W2 118.79(9) y
C7 O7 W1 120.87(9) y
W2 O7 W1 93.62(4) y
C13 O8 W1 127.33(9) y
C13 O8 W2 129.49(10) y
W1 O8 W2 97.41(4) y
C19 O9 W1 124.85(10) y
C19 O9 W2 127.06(9) y
W1 O9 W2 95.86(4) y
C1 W1 C3 82.30(7) ?
C1 W1 C2 82.52(7) ?
C3 W1 C2 88.96(7) ?
C1 W1 O8 102.67(6) ?
C3 W1 O8 100.90(5) ?
C2 W1 O8 169.34(5) ?
C1 W1 O9 102.64(6) ?
C3 W1 O9 170.15(5) ?
C2 W1 O9 100.07(6) ?
O8 W1 O9 69.83(4) ?
C1 W1 O7 172.90(5) ?
C3 W1 O7 101.57(6) ?
C2 W1 O7 103.38(5) ?
O8 W1 O7 70.87(4) ?
O9 W1 O7 72.65(4) ?
C6 W2 C5 83.33(7) ?
C6 W2 C4 83.52(7) ?
C5 W2 C4 89.06(7) ?
C6 W2 O8 105.52(5) ?
C5 W2 O8 166.31(5) ?
C4 W2 O8 102.14(5) ?
C6 W2 O9 102.35(6) ?
C5 W2 O9 98.42(5) ?
C4 W2 O9 170.93(5) ?
O8 W2 O9 69.77(4) ?
C6 W2 O7 174.59(5) ?
C5 W2 O7 99.45(5) ?
C4 W2 O7 101.10(5) ?
O8 W2 O7 70.90(4) ?
O9 W2 O7 72.72(4) ?

loop_
_geom_bond_atom_site_label_1
_geom_bond_atom_site_label_2
_geom_bond_distance
_geom_bond_publ_flag
C1 O1 1.191(2) ?
C1 W1 1.9200(17) ?
C2 O2 1.1907(19) ?
C2 W1 1.9315(17) ?
C3 O3 1.1978(19) ?
C3 W1 1.9261(17) ?
C4 O4 1.196(2) ?
C4 W2 1.9275(17) ?
C5 O5 1.1908(19) ?
C5 W2 1.9267(16) ?
C6 O6 1.2002(19) ?
C6 W2 1.9201(16) ?
C7 O7 1.4021(18) no
C7 C8 1.512(2) ?
C7 H7A 0.9900 ?
C7 H7B 0.9900 ?
C8 C9 1.390(2) ?
C8 C12 1.392(2) ?
C9 C10 1.395(2) ?
C9 H9 0.9500 ?
C10 N1 1.339(3) no
C10 H10 0.9500 ?
C11 N1 1.335(3) no
C11 C12 1.386(3) ?
C11 H11 0.9500 ?
C12 H12 0.9500 ?
C13 O8 1.3935(18) no
C13 C14 1.517(2) ?
C13 H13A 0.9900 ?
C13 H13B 0.9900 ?
C14 C18 1.390(2) ?
C14 C15 1.398(2) ?
C15 C16 1.384(2) ?
C15 H15 0.9500 ?
C16 N2 1.335(2) no
C16 H16 0.9500 ?
C17 N2 1.341(2) no
C17 C18 1.388(2) ?
C17 H17 0.9500 ?
C18 H18 0.9500 ?
C19 O9 1.3917(19) no
C19 C20 1.506(2) ?
C19 H19A 0.9900 ?
C19 H19B 0.9900 ?
C20 C21 1.385(2) ?
C20 C24 1.398(2) ?
C21 C22 1.394(3) ?
C21 H21 0.9500 ?
C22 N3 1.335(3) no
C22 H22 0.9500 ?
C23 N3 1.336(3) no
C23 C24 1.379(3) ?
C23 H23 0.9500 ?
C24 H24 0.9500 ?
C25 C26 1.512(2) ?
C25 N4 1.521(2) ?
C25 H25A 0.9900 ?
C25 H25B 0.9900 ?
C26 H26A 0.9800 ?
C26 H26B 0.9800 ?
C26 H26C 0.9800 ?
C27 C28 1.516(2) ?
C27 N4 1.519(2) ?
C27 H27A 0.9900 ?
C27 H27B 0.9900 ?
C28 H28A 0.9800 ?
C28 H28B 0.9800 ?
C28 H28C 0.9800 ?
C29 N4 1.516(2) ?
C29 C30 1.521(2) ?
C29 H29A 0.9900 ?
C29 H29B 0.9900 ?
C30 H30A 0.9800 ?
C30 H30B 0.9800 ?
C30 H30C 0.9800 ?
C31 C32 1.515(2) ?
C31 N4 1.520(2) ?
C31 H31A 0.9900 ?
C31 H31B 0.9900 ?
C32 H32A 0.9800 ?
C32 H32B 0.9800 ?
C32 H32C 0.9800 ?
C33 C34 1.517(2) ?
C33 N5 1.521(2) ?
C33 H33A 0.9900 ?
C33 H33B 0.9900 ?
C34 H34A 0.9800 ?
C34 H34B 0.9800 ?
C34 H34C 0.9800 ?
C35 C36 1.504(2) ?
C35 N5 1.518(2) ?
C35 H35A 0.9900 ?
C35 H35B 0.9900 ?
C36 H36A 0.9800 ?
C36 H36B 0.9800 ?
C36 H36C 0.9800 ?
C37 C38 1.513(3) ?
C37 N5 1.519(2) ?
C37 H37A 0.9900 ?
C37 H37B 0.9900 ?
C38 H38A 0.9800 ?
C38 H38B 0.9800 ?
C38 H38C 0.9800 ?
C39 N5 1.520(2) ?
C39 C40 1.519(2) ?
C39 H39A 0.9900 ?
C39 H39B 0.9900 ?
C40 H40A 0.9800 ?
C40 H40B 0.9800 ?
C40 H40C 0.9800 ?
C41 C42 1.513(2) ?
C41 N6 1.513(2) ?
C41 H41A 0.9900 ?
C41 H41B 0.9900 ?
C42 H42A 0.9800 ?
C42 H42B 0.9800 ?
C42 H42C 0.9800 ?
C43 C44 1.515(2) ?
C43 N6 1.520(2) ?
C43 H43A 0.9900 ?
C43 H43B 0.9900 ?
C44 H44A 0.9800 ?
C44 H44B 0.9800 ?
C44 H44C 0.9800 ?
C45 C46 1.513(3) ?
C45 N6 1.520(2) ?
C45 H45A 0.9900 ?
C45 H45B 0.9900 ?
C46 H46A 0.9800 ?
C46 H46B 0.9800 ?
C46 H46C 0.9800 ?
C47 C48 1.505(3) ?
C47 N6 1.516(2) ?
C47 H47A 0.9900 ?
C47 H47B 0.9900 ?
C48 H48A 0.9800 ?
C48 H48B 0.9800 ?
C48 H48C 0.9800 ?
C49 N7 1.138(3) ?
C49 C50 1.457(3) ?
C50 H50A 0.9800 ?
C50 H50B 0.9800 ?
C50 H50C 0.9800 ?
C51 N8 1.142(3) ?
C51 C52 1.453(3) ?
C52 H52A 0.9800 ?
C52 H52B 0.9800 ?
C52 H52C 0.9800 ?
C53 N9 1.141(3) ?
C53 C54 1.444(4) ?
C54 H54A 0.9800 ?
C54 H54B 0.9800 ?
C54 H54C 0.9800 ?
O7 W2 2.2311(11) y
O7 W1 2.2352(11) y
O8 W1 2.1660(10) y
O8 W2 2.1683(10) y
O9 W1 2.1930(11) y
O9 W2 2.1937(11) y

loop_
_geom_hbond_atom_site_label_D
_geom_hbond_atom_site_label_H
_geom_hbond_atom_site_label_A
_geom_hbond_site_symmetry_A
_geom_hbond_distance_DH
_geom_hbond_distance_HA
_geom_hbond_distance_DA
_geom_hbond_angle_DHA
_geom_hbond_publ_flag
C54 H54B O7 1_565 0.98 2.40 3.378(3) 174 yes
C27 H27B N1 1_465 0.99 2.69 3.578(3) 149 yes
C27 H27A N3 . 0.99 2.60 3.464(2) 146 yes
C43 H43B N1 1_465 0.99 2.54 3.521(2) 173 yes
C50 H50A N2 . 0.98 2.62 3.423(2) 139 yes
C52 H52A N2 2_666 0.98 2.62 3.483(3) 148 yes
C25 H25A N3 . 0.99 2.64 3.470(2) 141 yes
